data_4507258
loop_
_publ_author_name
'Yang, Guang'
'Baran, Peter'
'Mart\'inez, Angel R.'
'Raptis, Raphael G.'

_publ_section_title
;
 Substituent Effects on the Supramolecular Aggregation of AgI-Pyrazolato
 Trimers
;
_journal_issue 1
_journal_name_full 'Crystal Growth &amp; Design'
_journal_page_first 264
_journal_paper_doi 10.1021/cg301411j
_journal_volume 13
_journal_year 2013
_chemical_formula_sum 'C46.5 H36.5 Ag3 N6'
_chemical_formula_weight 1002.93
_chemical_name_systematic
; 
 ? 
;
_space_group_IT_number 2
_symmetry_cell_setting triclinic
_symmetry_space_group_name_Hall '-P 1'
_symmetry_space_group_name_H-M 'P -1'
_atom_sites_solution_hydrogens geom
_atom_sites_solution_primary direct
_atom_sites_solution_secondary difmap
_audit_creation_method SHELXL-97
_cell_angle_alpha 100.076(7)
_cell_angle_beta 101.519(7)
_cell_angle_gamma 107.103(7)
_cell_formula_units_Z 2
_cell_length_a 11.806(7)
_cell_length_b 13.182(8)
_cell_length_c 14.862(9)
_cell_measurement_temperature 298(2)
_cell_volume 2098(2)
_computing_structure_refinement 'SHELXL-97 (Sheldrick, 1997)'
_computing_structure_solution 'SHELXS-97 (Sheldrick, 1990)'
_diffrn_ambient_temperature 298(2)
_diffrn_measured_fraction_theta_full 0.951
_diffrn_measured_fraction_theta_max 0.951
_diffrn_measurement_device_type 'CCD area detector'
_diffrn_measurement_method 'phi and omega scans'
_diffrn_radiation_monochromator graphite
_diffrn_radiation_source 'fine-focus sealed tube'
_diffrn_radiation_type MoK\a
_diffrn_radiation_wavelength 0.71073
_diffrn_reflns_av_R_equivalents 0.0218
_diffrn_reflns_av_sigmaI/netI 0.0444
_diffrn_reflns_limit_h_max 14
_diffrn_reflns_limit_h_min -14
_diffrn_reflns_limit_k_max 16
_diffrn_reflns_limit_k_min -16
_diffrn_reflns_limit_l_max 18
_diffrn_reflns_limit_l_min -18
_diffrn_reflns_number 12369
_diffrn_reflns_theta_full 27.00
_diffrn_reflns_theta_max 27.00
_diffrn_reflns_theta_min 1.92
_exptl_absorpt_coefficient_mu 1.426
_exptl_absorpt_correction_T_max 0.6825
_exptl_absorpt_correction_T_min 0.6505
_exptl_absorpt_correction_type multi-scan
_exptl_absorpt_process_details 'SADABS (Sheldrick, 1996)'
_exptl_crystal_colour colorless
_exptl_crystal_density_diffrn 1.588
_exptl_crystal_density_method 'not measured'
_exptl_crystal_description block
_exptl_crystal_F_000 997
_exptl_crystal_size_max 0.33
_exptl_crystal_size_mid 0.30
_exptl_crystal_size_min 0.29
_refine_diff_density_max 1.000
_refine_diff_density_min -0.779
_refine_diff_density_rms 0.104
_refine_ls_extinction_method none
_refine_ls_goodness_of_fit_ref 1.055
_refine_ls_hydrogen_treatment constr
_refine_ls_matrix_type full
_refine_ls_number_parameters 514
_refine_ls_number_reflns 8687
_refine_ls_number_restraints 3
_refine_ls_restrained_S_all 1.066
_refine_ls_R_factor_all 0.0441
_refine_ls_R_factor_gt 0.0349
_refine_ls_shift/su_max 0.001
_refine_ls_shift/su_mean 0.000
_refine_ls_structure_factor_coef Fsqd
_refine_ls_weighting_details 'calc w=1/[\s^2^(Fo^2^)+(0.0588P)^2^+1.6710P] where P=(Fo^2^+2Fc^2^)/3'
_refine_ls_weighting_scheme calc
_refine_ls_wR_factor_gt 0.1093
_refine_ls_wR_factor_ref 0.1155
_reflns_number_gt 7153
_reflns_number_total 8687
_reflns_threshold_expression >2sigma(I)
_cod_data_source_file cg301411j_si_002.cif
_cod_data_source_block yg151-New
_cod_original_sg_symbol_H-M P-1
_cod_original_formula_sum 'C46.50 H36.50 Ag3 N6'
_cod_database_code 4507258

loop_
_symmetry_equiv_pos_as_xyz
'x, y, z'
'-x, -y, -z'

loop_
_atom_site_label
_atom_site_type_symbol
_atom_site_fract_x
_atom_site_fract_y
_atom_site_fract_z
_atom_site_U_iso_or_equiv
_atom_site_adp_type
_atom_site_occupancy
_atom_site_symmetry_multiplicity
_atom_site_calc_flag
_atom_site_refinement_flags
_atom_site_disorder_assembly
_atom_site_disorder_group
Ag1 Ag 0.13669(3) 0.68183(2) 0.794394(19) 0.04403(10) Uani 1 1 d . . .
Ag2 Ag 0.04920(3) 0.41856(2) 0.82445(2) 0.04937(10) Uani 1 1 d . . .
Ag3 Ag -0.11186(3) 0.48809(2) 0.64457(2) 0.04833(10) Uani 1 1 d . . .
C1 C 0.2322(4) 0.9032(3) 1.1042(3) 0.0533(10) Uani 1 1 d . . .
H1 H 0.1951 0.8658 1.1440 0.064 Uiso 1 1 calc R . .
C2 C 0.2535(5) 1.0152(4) 1.1178(4) 0.0640(12) Uani 1 1 d . . .
H2 H 0.2311 1.0519 1.1669 0.077 Uiso 1 1 calc R . .
C3 C 0.3080(5) 1.0723(4) 1.0585(4) 0.0655(13) Uani 1 1 d . . .
H3 H 0.3206 1.1468 1.0670 0.079 Uiso 1 1 calc R . .
C4 C 0.3442(5) 1.0164(4) 0.9848(4) 0.0607(12) Uani 1 1 d . . .
H4 H 0.3818 1.0542 0.9454 0.073 Uiso 1 1 calc R . .
C5 C 0.3229(4) 0.9039(3) 0.9721(3) 0.0487(9) Uani 1 1 d . . .
H5 H 0.3467 0.8671 0.9239 0.058 Uiso 1 1 calc R . .
C6 C 0.2661(3) 0.8460(3) 1.0312(3) 0.0403(8) Uani 1 1 d . . .
C7 C 0.2371(3) 0.7256(3) 1.0181(3) 0.0388(8) Uani 1 1 d . . .
C8 C 0.2417(4) 0.6670(3) 1.0878(3) 0.0431(8) Uani 1 1 d . . .
H8 H 0.2688 0.6954 1.1532 0.052 Uiso 1 1 calc R . .
C9 C 0.1965(3) 0.5557(3) 1.0380(3) 0.0404(8) Uani 1 1 d . . .
C10 C 0.1850(4) 0.4592(3) 1.0800(3) 0.0408(8) Uani 1 1 d . . .
C11 C 0.2752(5) 0.4694(4) 1.1623(3) 0.0580(11) Uani 1 1 d . . .
H11 H 0.3407 0.5349 1.1885 0.070 Uiso 1 1 calc R . .
C12 C 0.2673(5) 0.3817(4) 1.2055(4) 0.0644(12) Uani 1 1 d . . .
H12 H 0.3271 0.3892 1.2599 0.077 Uiso 1 1 calc R . .
C13 C 0.1694(5) 0.2833(4) 1.1662(4) 0.0612(12) Uani 1 1 d . . .
H13 H 0.1637 0.2253 1.1947 0.073 Uiso 1 1 calc R . .
C14 C 0.0801(5) 0.2715(4) 1.0844(4) 0.0625(12) Uani 1 1 d . . .
H14 H 0.0160 0.2051 1.0579 0.075 Uiso 1 1 calc R . .
C15 C 0.0866(4) 0.3594(4) 1.0417(3) 0.0513(10) Uani 1 1 d . . .
H15 H 0.0256 0.3516 0.9879 0.062 Uiso 1 1 calc R . .
C16 C 0.0278(4) 0.1498(4) 0.8049(4) 0.0613(12) Uani 1 1 d . . .
H16 H 0.0522 0.2218 0.8404 0.074 Uiso 1 1 calc R . .
C17 C 0.0866(5) 0.0790(4) 0.8367(4) 0.0715(14) Uani 1 1 d . . .
H17 H 0.1489 0.1045 0.8931 0.086 Uiso 1 1 calc R . .
C18 C 0.0526(5) -0.0276(4) 0.7852(4) 0.0672(13) Uani 1 1 d . . .
H18 H 0.0919 -0.0740 0.8066 0.081 Uiso 1 1 calc R . .
C19 C -0.0418(5) -0.0663(4) 0.6999(4) 0.0617(12) Uani 1 1 d . . .
H19 H -0.0650 -0.1383 0.6648 0.074 Uiso 1 1 calc R . .
C20 C -0.1005(4) 0.0032(3) 0.6679(3) 0.0502(9) Uani 1 1 d . . .
H20 H -0.1625 -0.0229 0.6114 0.060 Uiso 1 1 calc R . .
C21 C -0.0673(4) 0.1137(3) 0.7204(3) 0.0422(8) Uani 1 1 d . . .
C22 C -0.1384(3) 0.1827(3) 0.6877(3) 0.0388(8) Uani 1 1 d . . .
C23 C -0.2567(3) 0.1476(3) 0.6241(3) 0.0403(8) Uani 1 1 d . . .
H23 H -0.3078 0.0758 0.5947 0.048 Uiso 1 1 calc R . .
C24 C -0.2807(3) 0.2435(3) 0.6148(3) 0.0397(8) Uani 1 1 d . . .
C25 C -0.3934(3) 0.2549(3) 0.5557(3) 0.0421(8) Uani 1 1 d . . .
C26 C -0.4643(4) 0.1736(4) 0.4719(3) 0.0517(10) Uani 1 1 d . . .
H26 H -0.4406 0.1136 0.4536 0.062 Uiso 1 1 calc R . .
C27 C -0.5708(5) 0.1822(5) 0.4156(4) 0.0689(14) Uani 1 1 d . . .
H27 H -0.6161 0.1288 0.3599 0.083 Uiso 1 1 calc R . .
C28 C -0.6078(5) 0.2713(5) 0.4437(4) 0.0767(16) Uani 1 1 d . . .
H28 H -0.6785 0.2767 0.4071 0.092 Uiso 1 1 calc R . .
C29 C -0.5395(5) 0.3514(5) 0.5259(4) 0.0725(14) Uani 1 1 d . . .
H29 H -0.5647 0.4105 0.5445 0.087 Uiso 1 1 calc R . .
C30 C -0.4319(4) 0.3442(4) 0.5818(4) 0.0585(11) Uani 1 1 d . . .
H30 H -0.3861 0.3991 0.6364 0.070 Uiso 1 1 calc R . .
C31 C -0.2242(5) 0.4755(4) 0.4184(4) 0.0682(13) Uani 1 1 d . . .
H31 H -0.1990 0.4403 0.4636 0.082 Uiso 1 1 calc R . .
C32 C -0.3273(6) 0.4148(5) 0.3412(4) 0.0858(18) Uani 1 1 d . . .
H32 H -0.3713 0.3424 0.3379 0.103 Uiso 1 1 calc R . .
C33 C -0.3620(6) 0.4622(7) 0.2721(4) 0.103(2) Uani 1 1 d . . .
H33 H -0.4287 0.4223 0.2201 0.124 Uiso 1 1 calc R . .
C34 C -0.2969(7) 0.5712(8) 0.2796(4) 0.115(3) Uani 1 1 d . . .
H34 H -0.3205 0.6039 0.2319 0.138 Uiso 1 1 calc R . .
C35 C -0.1968(5) 0.6329(6) 0.3574(4) 0.0857(19) Uani 1 1 d . . .
H35 H -0.1550 0.7061 0.3613 0.103 Uiso 1 1 calc R . .
C36 C -0.1592(4) 0.5843(4) 0.4298(3) 0.0490(9) Uani 1 1 d . . .
C37 C -0.0520(4) 0.6521(3) 0.5121(3) 0.0416(8) Uani 1 1 d . . .
C38 C 0.0411(4) 0.7483(4) 0.5163(3) 0.0477(9) Uani 1 1 d . . .
H38 H 0.0493 0.7837 0.4678 0.057 Uiso 1 1 calc R . .
C39 C 0.1206(4) 0.7815(3) 0.6088(3) 0.0419(8) Uani 1 1 d . . .
C40 C 0.2322(4) 0.8820(3) 0.6504(3) 0.0481(9) Uani 1 1 d . . .
C41 C 0.2393(5) 0.9756(4) 0.6145(4) 0.0643(12) Uani 1 1 d . . .
H41 H 0.1736 0.9748 0.5676 0.077 Uiso 1 1 calc R . .
C42 C 0.3451(6) 1.0698(5) 0.6496(5) 0.0841(18) Uani 1 1 d . . .
H42 H 0.3494 1.1308 0.6253 0.101 Uiso 1 1 calc R . .
C43 C 0.4447(6) 1.0723(5) 0.7213(5) 0.090(2) Uani 1 1 d . . .
H43 H 0.5149 1.1346 0.7437 0.109 Uiso 1 1 calc R . .
C44 C 0.4382(5) 0.9815(5) 0.7588(4) 0.0764(15) Uani 1 1 d . . .
H44 H 0.5028 0.9838 0.8075 0.092 Uiso 1 1 calc R . .
C45 C 0.3337(4) 0.8869(4) 0.7226(3) 0.0585(11) Uani 1 1 d . . .
H45 H 0.3308 0.8259 0.7466 0.070 Uiso 1 1 calc R . .
N1 N 0.1923(3) 0.6537(2) 0.9302(2) 0.0404(7) Uani 1 1 d . . .
N2 N 0.1662(3) 0.5478(2) 0.9426(2) 0.0422(7) Uani 1 1 d . . .
N3 N -0.0945(3) 0.2944(2) 0.7151(2) 0.0415(7) Uani 1 1 d . . .
N4 N -0.1829(3) 0.3324(2) 0.6702(2) 0.0423(7) Uani 1 1 d . . .
N5 N -0.0306(3) 0.6280(3) 0.5989(2) 0.0418(7) Uani 1 1 d . . .
N6 N 0.0762(3) 0.7078(3) 0.6588(2) 0.0412(7) Uani 1 1 d . . .
C46 C 0.5762(19) 0.7071(13) 0.0912(16) 0.190(13) Uani 0.50 1 d PD A 1
C47 C 0.5346(18) 0.6211(16) 0.0149(10) 0.146(9) Uani 0.50 1 d PD . 1
C48 C 0.5241(10) 0.5235(11) 0.0398(7) 0.069(3) Uani 0.50 1 d PD . 1

loop_
_atom_site_aniso_label
_atom_site_aniso_U_11
_atom_site_aniso_U_22
_atom_site_aniso_U_33
_atom_site_aniso_U_23
_atom_site_aniso_U_13
_atom_site_aniso_U_12
Ag1 0.05135(18) 0.04499(17) 0.03038(15) 0.01344(12) 0.00223(12) 0.01206(13)
Ag2 0.0560(2) 0.03805(16) 0.03803(17) 0.00290(12) -0.00709(13) 0.00967(14)
Ag3 0.04964(19) 0.03984(16) 0.04806(18) 0.01755(13) 0.00311(14) 0.00723(13)
C1 0.065(3) 0.047(2) 0.048(2) 0.0120(18) 0.017(2) 0.019(2)
C2 0.083(4) 0.056(3) 0.057(3) 0.010(2) 0.019(3) 0.034(3)
C3 0.082(3) 0.046(2) 0.071(3) 0.017(2) 0.012(3) 0.028(2)
C4 0.073(3) 0.046(2) 0.063(3) 0.027(2) 0.016(2) 0.015(2)
C5 0.055(2) 0.047(2) 0.041(2) 0.0120(17) 0.0118(18) 0.0132(18)
C6 0.0384(19) 0.0391(18) 0.0370(19) 0.0092(15) 0.0011(15) 0.0101(15)
C7 0.0371(19) 0.0407(18) 0.0321(18) 0.0077(14) 0.0024(14) 0.0091(15)
C8 0.049(2) 0.0427(19) 0.0291(17) 0.0087(15) 0.0009(15) 0.0098(17)
C9 0.0407(19) 0.0404(19) 0.0330(18) 0.0103(15) 0.0014(15) 0.0082(16)
C10 0.045(2) 0.0408(19) 0.0346(18) 0.0106(15) 0.0071(16) 0.0141(16)
C11 0.065(3) 0.046(2) 0.047(2) 0.0156(18) -0.005(2) 0.006(2)
C12 0.079(3) 0.066(3) 0.052(3) 0.029(2) 0.007(2) 0.029(3)
C13 0.081(3) 0.052(2) 0.062(3) 0.029(2) 0.023(3) 0.029(2)
C14 0.059(3) 0.045(2) 0.075(3) 0.020(2) 0.013(2) 0.007(2)
C15 0.045(2) 0.052(2) 0.050(2) 0.0176(19) 0.0030(18) 0.0091(18)
C16 0.059(3) 0.050(2) 0.063(3) 0.008(2) -0.006(2) 0.019(2)
C17 0.064(3) 0.067(3) 0.076(3) 0.016(3) -0.004(3) 0.028(3)
C18 0.063(3) 0.068(3) 0.088(4) 0.031(3) 0.026(3) 0.036(3)
C19 0.066(3) 0.047(2) 0.080(3) 0.015(2) 0.028(3) 0.027(2)
C20 0.054(2) 0.044(2) 0.052(2) 0.0094(18) 0.0145(19) 0.0177(19)
C21 0.042(2) 0.0396(19) 0.045(2) 0.0134(16) 0.0130(17) 0.0115(16)
C22 0.0415(19) 0.0374(18) 0.0338(18) 0.0101(14) 0.0071(15) 0.0094(15)
C23 0.042(2) 0.0353(18) 0.0357(18) 0.0083(14) 0.0069(15) 0.0052(15)
C24 0.042(2) 0.0386(18) 0.0351(18) 0.0092(14) 0.0092(15) 0.0093(16)
C25 0.0379(19) 0.045(2) 0.0387(19) 0.0123(16) 0.0079(15) 0.0078(16)
C26 0.042(2) 0.055(2) 0.048(2) 0.0103(19) 0.0060(18) 0.0082(18)
C27 0.051(3) 0.077(3) 0.058(3) 0.013(2) -0.009(2) 0.008(2)
C28 0.049(3) 0.094(4) 0.081(4) 0.037(3) -0.003(3) 0.019(3)
C29 0.059(3) 0.073(3) 0.092(4) 0.026(3) 0.014(3) 0.034(3)
C30 0.055(3) 0.055(3) 0.062(3) 0.012(2) 0.008(2) 0.020(2)
C31 0.067(3) 0.064(3) 0.055(3) 0.002(2) -0.005(2) 0.017(2)
C32 0.072(4) 0.083(4) 0.068(4) -0.010(3) -0.009(3) 0.011(3)
C33 0.065(4) 0.160(7) 0.046(3) -0.004(4) -0.008(3) 0.014(4)
C34 0.079(4) 0.182(8) 0.057(4) 0.052(4) -0.014(3) 0.012(5)
C35 0.069(3) 0.114(5) 0.059(3) 0.044(3) -0.004(3) 0.008(3)
C36 0.046(2) 0.068(3) 0.0325(19) 0.0120(18) 0.0064(16) 0.021(2)
C37 0.046(2) 0.051(2) 0.0301(17) 0.0128(15) 0.0079(15) 0.0194(17)
C38 0.050(2) 0.060(2) 0.0347(19) 0.0211(17) 0.0116(17) 0.0146(19)
C39 0.045(2) 0.047(2) 0.0343(18) 0.0154(15) 0.0115(16) 0.0133(17)
C40 0.050(2) 0.052(2) 0.037(2) 0.0096(17) 0.0159(17) 0.0076(18)
C41 0.066(3) 0.058(3) 0.061(3) 0.023(2) 0.018(2) 0.006(2)
C42 0.095(4) 0.058(3) 0.083(4) 0.023(3) 0.025(4) -0.003(3)
C43 0.072(4) 0.083(4) 0.078(4) 0.007(3) 0.019(3) -0.019(3)
C44 0.055(3) 0.092(4) 0.055(3) 0.010(3) 0.004(2) -0.002(3)
C45 0.051(2) 0.074(3) 0.043(2) 0.015(2) 0.013(2) 0.011(2)
N1 0.0439(17) 0.0400(16) 0.0290(15) 0.0079(12) 0.0015(13) 0.0081(13)
N2 0.0489(18) 0.0376(16) 0.0326(15) 0.0088(12) 0.0006(13) 0.0105(14)
N3 0.0441(17) 0.0380(16) 0.0350(16) 0.0087(12) 0.0014(13) 0.0094(14)
N4 0.0496(18) 0.0374(16) 0.0353(16) 0.0095(12) 0.0040(14) 0.0130(14)
N5 0.0439(17) 0.0427(16) 0.0351(16) 0.0136(13) 0.0044(13) 0.0112(14)
N6 0.0458(18) 0.0418(16) 0.0324(15) 0.0122(13) 0.0072(13) 0.0100(14)
C46 0.136(17) 0.149(18) 0.35(4) 0.19(2) 0.08(2) 0.051(15)
C47 0.110(13) 0.26(3) 0.051(8) -0.013(12) 0.021(8) 0.069(16)
C48 0.060(6) 0.099(8) 0.053(5) 0.028(6) 0.014(5) 0.031(6)

loop_
_atom_type_symbol
_atom_type_description
_atom_type_scat_dispersion_real
_atom_type_scat_dispersion_imag
_atom_type_scat_source
Ag Ag -0.8971 1.1015 'International Tables Vol C Tables 4.2.6.8 and 6.1.1.4'
C C 0.0033 0.0016 'International Tables Vol C Tables 4.2.6.8 and 6.1.1.4'
H H 0.0000 0.0000 'International Tables Vol C Tables 4.2.6.8 and 6.1.1.4'
N N 0.0061 0.0033 'International Tables Vol C Tables 4.2.6.8 and 6.1.1.4'

loop_
_geom_angle_atom_site_label_1
_geom_angle_atom_site_label_2
_geom_angle_atom_site_label_3
_geom_angle
_geom_angle_site_symmetry_1
_geom_angle_site_symmetry_3
N6 Ag1 N1 178.44(12) . .
N6 Ag1 Ag3 63.02(9) . .
N1 Ag1 Ag3 115.70(9) . .
N2 Ag2 N3 169.66(13) . .
N5 Ag3 N4 169.34(13) . .
N5 Ag3 Ag1 62.32(9) . .
N4 Ag3 Ag1 121.56(9) . .
C2 C1 C6 121.0(4) . .
C3 C2 C1 120.4(5) . .
C2 C3 C4 119.7(4) . .
C5 C4 C3 119.5(4) . .
C4 C5 C6 120.7(4) . .
C1 C6 C5 118.8(4) . .
C1 C6 C7 118.5(3) . .
C5 C6 C7 122.7(4) . .
N1 C7 C8 109.4(3) . .
N1 C7 C6 122.3(3) . .
C8 C7 C6 128.2(3) . .
C7 C8 C9 105.4(3) . .
N2 C9 C8 109.4(3) . .
N2 C9 C10 123.8(3) . .
C8 C9 C10 126.7(3) . .
C15 C10 C11 118.8(4) . .
C15 C10 C9 122.6(3) . .
C11 C10 C9 118.6(3) . .
C12 C11 C10 120.8(4) . .
C13 C12 C11 119.6(4) . .
C14 C13 C12 120.4(4) . .
C13 C14 C15 120.3(4) . .
C10 C15 C14 120.1(4) . .
C21 C16 C17 121.1(4) . .
C18 C17 C16 120.5(5) . .
C17 C18 C19 119.8(5) . .
C20 C19 C18 120.1(5) . .
C19 C20 C21 121.1(4) . .
C16 C21 C20 117.4(4) . .
C16 C21 C22 123.1(4) . .
C20 C21 C22 119.4(4) . .
N3 C22 C23 109.1(3) . .
N3 C22 C21 123.2(3) . .
C23 C22 C21 127.7(3) . .
C24 C23 C22 105.4(3) . .
N4 C24 C23 109.4(3) . .
N4 C24 C25 122.2(3) . .
C23 C24 C25 128.4(3) . .
C30 C25 C26 118.3(4) . .
C30 C25 C24 121.9(4) . .
C26 C25 C24 119.8(4) . .
C25 C26 C27 120.8(5) . .
C28 C27 C26 119.8(5) . .
C29 C28 C27 120.0(5) . .
C28 C29 C30 120.5(5) . .
C25 C30 C29 120.6(5) . .
C36 C31 C32 122.9(5) . .
C33 C32 C31 119.7(6) . .
C32 C33 C34 119.2(6) . .
C33 C34 C35 121.4(6) . .
C34 C35 C36 120.0(6) . .
C31 C36 C35 116.7(5) . .
C31 C36 C37 124.5(4) . .
C35 C36 C37 118.8(4) . .
N5 C37 C38 108.4(3) . .
N5 C37 C36 123.9(4) . .
C38 C37 C36 127.8(3) . .
C37 C38 C39 106.4(3) . .
N6 C39 C38 108.8(3) . .
N6 C39 C40 123.7(3) . .
C38 C39 C40 127.5(3) . .
C41 C40 C45 118.1(4) . .
C41 C40 C39 119.0(4) . .
C45 C40 C39 122.9(4) . .
C42 C41 C40 120.3(5) . .
C41 C42 C43 120.4(5) . .
C44 C43 C42 120.1(5) . .
C43 C44 C45 119.6(5) . .
C44 C45 C40 121.6(5) . .
C7 N1 N2 108.1(3) . .
C7 N1 Ag1 130.0(2) . .
N2 N1 Ag1 121.1(2) . .
C9 N2 N1 107.7(3) . .
C9 N2 Ag2 132.7(2) . .
N1 N2 Ag2 116.8(2) . .
C22 N3 N4 108.1(3) . .
C22 N3 Ag2 137.1(3) . .
N4 N3 Ag2 113.3(2) . .
C24 N4 N3 108.0(3) . .
C24 N4 Ag3 128.8(2) . .
N3 N4 Ag3 114.6(2) . .
C37 N5 N6 108.8(3) . .
C37 N5 Ag3 131.8(3) . .
N6 N5 Ag3 118.6(2) . .
C39 N6 N5 107.6(3) . .
C39 N6 Ag1 136.2(3) . .
N5 N6 Ag1 115.9(2) . .
C46 C47 C48 112.1(14) . .
C46 C47 C48 152.2(17) . 2_665
C48 C47 C48 40.7(10) . 2_665
C48 C48 C47 89.3(14) 2_665 .
C48 C48 C47 50.0(10) 2_665 2_665
C47 C48 C47 139.3(10) . 2_665

loop_
_geom_bond_atom_site_label_1
_geom_bond_atom_site_label_2
_geom_bond_distance
_geom_bond_site_symmetry_2
Ag1 N6 2.121(3) .
Ag1 N1 2.126(3) .
Ag1 Ag3 3.3293(13) .
Ag2 N2 2.120(3) .
Ag2 N3 2.129(3) .
Ag3 N5 2.107(3) .
Ag3 N4 2.109(3) .
C1 C2 1.393(6) .
C1 C6 1.403(6) .
C2 C3 1.390(7) .
C3 C4 1.419(7) .
C4 C5 1.400(6) .
C5 C6 1.406(5) .
C6 C7 1.490(5) .
C7 N1 1.371(5) .
C7 C8 1.398(5) .
C8 C9 1.410(5) .
C9 N2 1.369(5) .
C9 C10 1.496(5) .
C10 C15 1.407(6) .
C10 C11 1.409(6) .
C11 C12 1.406(6) .
C12 C13 1.394(7) .
C13 C14 1.391(7) .
C14 C15 1.407(6) .
C16 C21 1.406(6) .
C16 C17 1.409(7) .
C17 C18 1.375(8) .
C18 C19 1.410(8) .
C19 C20 1.393(6) .
C20 C21 1.423(6) .
C21 C22 1.487(5) .
C22 N3 1.363(5) .
C22 C23 1.413(5) .
C23 C24 1.399(5) .
C24 N4 1.368(5) .
C24 C25 1.504(5) .
C25 C30 1.402(6) .
C25 C26 1.410(6) .
C26 C27 1.411(7) .
C27 C28 1.395(8) .
C28 C29 1.383(8) .
C29 C30 1.411(7) .
C31 C36 1.375(7) .
C31 C32 1.409(7) .
C32 C33 1.348(10) .
C33 C34 1.389(11) .
C34 C35 1.398(9) .
C35 C36 1.409(7) .
C36 C37 1.493(6) .
C37 N5 1.375(5) .
C37 C38 1.395(6) .
C38 C39 1.412(5) .
C39 N6 1.371(5) .
C39 C40 1.495(6) .
C40 C41 1.414(6) .
C40 C45 1.417(6) .
C41 C42 1.406(7) .
C42 C43 1.409(9) .
C43 C44 1.394(9) .
C44 C45 1.401(7) .
N1 N2 1.392(4) .
N3 N4 1.391(5) .
N5 N6 1.390(4) .
C46 C47 1.346(17) .
C47 C48 1.378(17) .
C47 C48 1.80(3) 2_665
C48 C48 1.17(2) 2_665
C48 C47 1.80(3) 2_665
